data_4319057
loop_
_publ_author_name
'Nicol\'as Moliner'
'M. Carmen Mu\~noz'
'Sylvie L\'etard'
'Lionel Salmon'
'Jean-Pierre Tuchagues'
'Azzedine Bousseksou'
'Jos\'e Antonio Real'

_publ_section_title
;
 Mass Effect on the Equienergetic High-Spin/Low-Spin States of
 Spin-Crossover in 4,4'-Bipyridine-Bridged Iron(II) Polymeric Compounds:
 Synthesis, Structure, and Magnetic, M\"ossbauer, and Theoretical Studies
;
_journal_name_full 'Inorganic Chemistry'
_journal_page_first 6997
_journal_page_last 7005
_journal_paper_doi 10.1021/ic0203825
_journal_volume 41
_journal_year 2002
_chemical_formula_sum 'C18 H16 Fe N6 S4'
_chemical_formula_weight 500.46
_space_group_IT_number 43
_symmetry_cell_setting orthorhombic
_symmetry_space_group_name_Hall 'F 2 -2d'
_symmetry_space_group_name_H-M 'F d d 2'
_atom_sites_solution_hydrogens geom
_atom_sites_solution_primary direct
_atom_sites_solution_secondary difmap
_audit_creation_method SHELXL-97
_cell_angle_alpha 90.00
_cell_angle_beta 90.00
_cell_angle_gamma 90.00
_cell_formula_units_Z 24
_cell_length_a 38.962(8)
_cell_length_b 11.545(2)
_cell_length_c 30.889(6)
_cell_measurement_temperature 293(2)
_cell_volume 13894(5)
_computing_structure_refinement 'SHELXL-97 (Sheldrick, 1997)'
_computing_structure_solution 'SHELXS-97 (Sheldrick, 1990)'
_diffrn_ambient_temperature 293(2)
_diffrn_measured_fraction_theta_full 0.989
_diffrn_measured_fraction_theta_max 0.989
_diffrn_radiation_monochromator graphite
_diffrn_radiation_source 'fine-focus sealed tube'
_diffrn_radiation_type MoK\a
_diffrn_radiation_wavelength 0.71073
_diffrn_reflns_av_R_equivalents 0.0000
_diffrn_reflns_av_sigmaI/netI 0.0836
_diffrn_reflns_limit_h_max 46
_diffrn_reflns_limit_h_min 0
_diffrn_reflns_limit_k_max 13
_diffrn_reflns_limit_k_min 0
_diffrn_reflns_limit_l_max 36
_diffrn_reflns_limit_l_min 0
_diffrn_reflns_number 3084
_diffrn_reflns_theta_full 24.97
_diffrn_reflns_theta_max 24.97
_diffrn_reflns_theta_min 3.22
_exptl_absorpt_coefficient_mu 1.028
_exptl_crystal_density_diffrn 1.435
_exptl_crystal_density_method 'not measured'
_exptl_crystal_F_000 6144
_refine_diff_density_max 0.370
_refine_diff_density_min -0.242
_refine_diff_density_rms 0.079
_refine_ls_abs_structure_details 'Flack H D (1983), Acta Cryst. A39, 876-881'
_refine_ls_abs_structure_Flack -0.02(3)
_refine_ls_extinction_coef 262(47)
_refine_ls_extinction_expression Fc^*^=kFc[1+0.001xFc^2^\l^3^/sin(2\q)]^-1/4^
_refine_ls_extinction_method SHELXL
_refine_ls_goodness_of_fit_ref 0.989
_refine_ls_hydrogen_treatment mixed
_refine_ls_matrix_type full
_refine_ls_number_parameters 395
_refine_ls_number_reflns 3084
_refine_ls_number_restraints 1
_refine_ls_restrained_S_all 0.989
_refine_ls_R_factor_all 0.0599
_refine_ls_R_factor_gt 0.0389
_refine_ls_shift/su_max 0.290
_refine_ls_shift/su_mean 0.016
_refine_ls_structure_factor_coef Fsqd
_refine_ls_weighting_details 'calc w=1/[\s^2^(Fo^2^)+(0.0934P)^2^+15.3661P] where P=(Fo^2^+2Fc^2^)/3'
_refine_ls_weighting_scheme calc
_refine_ls_wR_factor_gt 0.0999
_refine_ls_wR_factor_ref 0.1291
_reflns_number_gt 2518
_reflns_number_total 3084
_reflns_threshold_expression >2sigma(I)
_cod_data_source_file ic0203825.cif
_cod_data_source_block ja56a
_cod_depositor_comments
;
The following automatic conversions were performed:

data name '_atom_site_symetry_multiplicity' was replaced with
'_atom_site_symmetry_multiplicity' as specified in the replacement
file 'data/replacement-values/replacement_tags.lst'.

Automatic conversion script
Id: cif_correct_tags 9268 2022-04-12 08:56:07Z antanas 
;
_cod_original_cell_volume 13895(5)
_cod_database_code 4319057

loop_
_symmetry_equiv_pos_as_xyz
'x, y, z'
'-x, -y, z'
'x+1/4, -y+1/4, z+1/4'
'-x+1/4, y+1/4, z+1/4'
'x, y+1/2, z+1/2'
'-x, -y+1/2, z+1/2'
'x+1/4, -y+3/4, z+3/4'
'-x+1/4, y+3/4, z+3/4'
'x+1/2, y, z+1/2'
'-x+1/2, -y, z+1/2'
'x+3/4, -y+1/4, z+3/4'
'-x+3/4, y+1/4, z+3/4'
'x+1/2, y+1/2, z'
'-x+1/2, -y+1/2, z'
'x+3/4, -y+3/4, z+1/4'
'-x+3/4, y+3/4, z+1/4'

loop_
_atom_site_label
_atom_site_type_symbol
_atom_site_fract_x
_atom_site_fract_y
_atom_site_fract_z
_atom_site_U_iso_or_equiv
_atom_site_adp_type
_atom_site_occupancy
_atom_site_symmetry_multiplicity
_atom_site_calc_flag
_atom_site_refinement_flags
_atom_site_disorder_assembly
_atom_site_disorder_group
Fe1 Fe 0.0000 0.0000 0.00526(7) 0.0566(6) Uani 1 2 d S . .
S2 S 0.06754(15) 0.1092(5) 0.12291(15) 0.1064(16) Uani 1 1 d . . .
S1 S 0.04253(19) -0.0237(6) -0.13522(16) 0.1161(18) Uani 1 1 d . . .
N3 N 0.0401(3) 0.0081(10) 0.0490(4) 0.071(3) Uani 1 1 d . . .
N1 N -0.0008(3) 0.1923(8) 0.0053(4) 0.065(3) Uani 1 1 d . . .
N2 N 0.0345(3) -0.0084(9) -0.0522(4) 0.067(3) Uani 1 1 d . . .
C5 C 0.0261(4) 0.2561(12) -0.0091(6) 0.081(4) Uani 1 1 d . . .
H5 H 0.0447 0.2158 -0.0206 0.092(11) Uiso 1 1 calc R . .
C2 C -0.0289(4) 0.3742(11) 0.0188(6) 0.076(4) Uani 1 1 d . . .
H2 H -0.0485 0.4131 0.0281 0.092(11) Uiso 1 1 calc R . .
C8 C 0.0194(4) -0.0070(13) -0.0874(5) 0.076(4) Uani 1 1 d . . .
C9 C 0.0511(4) 0.0487(12) 0.0797(5) 0.069(3) Uani 1 1 d . . .
C1 C -0.0280(4) 0.2539(10) 0.0181(5) 0.069(3) Uani 1 1 d . . .
H1 H -0.0474 0.2140 0.0271 0.092(11) Uiso 1 1 calc R . .
C3 C 0.0005(4) 0.4369(10) 0.0052(5) 0.067(3) Uani 1 1 d . . .
C6 C 0.0706(5) -0.0250(16) -0.0580(8) 0.101(6) Uani 1 1 d . . .
H6A H 0.0775 -0.0951 -0.0431 0.092(11) Uiso 1 1 calc R . .
H6B H 0.0827 0.0394 -0.0449 0.092(11) Uiso 1 1 calc R . .
C7 C 0.0809(6) -0.034(2) -0.1042(8) 0.112(6) Uani 1 1 d . . .
H7A H 0.0923 -0.1073 -0.1096 0.092(11) Uiso 1 1 calc R . .
H7B H 0.0966 0.0283 -0.1118 0.092(11) Uiso 1 1 calc R . .
C4 C 0.0284(4) 0.3735(12) -0.0084(6) 0.083(4) Uani 1 1 d . . .
H4 H 0.0485 0.4103 -0.0169 0.092(11) Uiso 1 1 calc R . .
Fe2 Fe 0.10240(5) 0.81635(14) 0.26754(6) 0.0601(5) Uani 1 1 d . . .
N5 N 0.1044(3) 1.0109(8) 0.2678(4) 0.062(2) Uani 1 1 d . . .
S6 S 0.18262(18) 0.8859(7) 0.1551(2) 0.129(2) Uani 1 1 d . . .
N7 N 0.0600(3) 0.8183(9) 0.2195(4) 0.067(3) Uani 1 1 d . . .
N4 N 0.0986(3) 0.6215(8) 0.2694(4) 0.062(2) Uani 1 1 d . . .
N8 N 0.1310(4) 0.8083(11) 0.3243(5) 0.080(4) Uani 1 1 d . . .
N6 N 0.0549(3) 0.8281(9) 0.3055(4) 0.070(3) Uani 1 1 d . . .
C20 C 0.0482(5) 0.8321(18) 0.3506(7) 0.093(5) Uani 1 1 d . . .
H20A H 0.0574 0.9033 0.3624 0.092(11) Uiso 1 1 calc R . .
H20B H 0.0597 0.7678 0.3646 0.092(11) Uiso 1 1 calc R . .
C21 C 0.0110(7) 0.826(2) 0.3599(9) 0.129(8) Uani 1 1 d . . .
H21A H 0.0044 0.8894 0.3787 0.092(11) Uiso 1 1 calc R . .
H21B H 0.0056 0.7538 0.3744 0.092(11) Uiso 1 1 calc R . .
C12 C 0.1007(3) 0.3802(10) 0.2683(5) 0.062(3) Uani 1 1 d . . .
C13 C 0.1282(4) 0.4475(12) 0.2817(5) 0.071(3) Uani 1 1 d . . .
H13 H 0.1483 0.4115 0.2909 0.092(11) Uiso 1 1 calc R . .
C10 C 0.0720(3) 0.5575(11) 0.2568(5) 0.072(3) Uani 1 1 d . . .
H10 H 0.0520 0.5963 0.2488 0.092(11) Uiso 1 1 calc R . .
C23 C 0.0302(4) 0.8252(12) 0.2364(6) 0.074(4) Uani 1 1 d . . .
S3 S -0.01190(13) 0.8351(5) 0.3102(2) 0.1096(16) Uani 1 1 d . . .
S4 S -0.00509(13) 0.8229(6) 0.2014(2) 0.1155(19) Uani 1 1 d . . .
C22 C 0.0275(4) 0.8296(12) 0.2829(6) 0.077(4) Uani 1 1 d . . .
C15 C 0.1022(3) 1.2517(9) 0.2675(5) 0.059(3) Uani 1 1 d . . .
C17 C 0.0943(4) 1.0694(12) 0.2336(5) 0.070(3) Uani 1 1 d . . .
H17 H 0.0880 1.0281 0.2090 0.092(11) Uiso 1 1 calc R . .
C18 C 0.1142(4) 1.0719(11) 0.3021(5) 0.073(4) Uani 1 1 d . . .
H18 H 0.1219 1.0319 0.3264 0.092(11) Uiso 1 1 calc R . .
N9 N 0.1391(4) 0.8141(10) 0.2198(5) 0.079(3) Uani 1 1 d . . .
S5 S 0.1387(4) 0.7396(9) 0.4095(3) 0.209(6) Uani 1 1 d . . .
C11 C 0.0717(3) 0.4401(10) 0.2547(5) 0.065(3) Uani 1 1 d . . .
H11 H 0.0525 0.4007 0.2444 0.092(11) Uiso 1 1 calc R . .
C16 C 0.0924(4) 1.1886(11) 0.2321(5) 0.069(3) Uani 1 1 d . . .
H16 H 0.0846 1.2257 0.2072 0.092(11) Uiso 1 1 calc R . .
C27 C 0.1562(4) 0.8427(12) 0.1927(5) 0.069(3) Uani 1 1 d . . .
C25 C 0.0589(4) 0.8028(15) 0.1727(5) 0.081(4) Uani 1 1 d . . .
H25A H 0.0741 0.8581 0.1589 0.092(11) Uiso 1 1 calc R . .
H25B H 0.0666 0.7254 0.1653 0.092(11) Uiso 1 1 calc R . .
C24 C 0.0224(7) 0.821(3) 0.1569(9) 0.130(8) Uani 1 1 d . . .
H24A H 0.0160 0.7585 0.1375 0.092(11) Uiso 1 1 calc R . .
H24B H 0.0208 0.8933 0.1412 0.092(11) Uiso 1 1 calc R . .
C19 C 0.1137(4) 1.1874(12) 0.3036(5) 0.074(4) Uani 1 1 d . . .
H19 H 0.1209 1.2257 0.3285 0.092(11) Uiso 1 1 calc R . .
C26 C 0.1348(7) 0.7806(15) 0.3597(7) 0.111(7) Uani 1 1 d . . .
C14 C 0.1264(4) 0.5650(11) 0.2818(6) 0.075(4) Uani 1 1 d . . .
H14 H 0.1454 0.6072 0.2909 0.092(11) Uiso 1 1 calc R . .

loop_
_atom_site_aniso_label
_atom_site_aniso_U_11
_atom_site_aniso_U_22
_atom_site_aniso_U_33
_atom_site_aniso_U_23
_atom_site_aniso_U_13
_atom_site_aniso_U_12
Fe1 0.0627(13) 0.0446(11) 0.0625(14) 0.000 0.000 -0.0032(10)
S2 0.105(3) 0.147(4) 0.068(2) -0.022(3) 0.002(2) -0.025(3)
S1 0.141(5) 0.131(4) 0.076(3) -0.014(3) 0.034(3) -0.013(4)
N3 0.074(7) 0.067(7) 0.073(7) 0.001(6) -0.017(6) -0.016(5)
N1 0.068(6) 0.043(4) 0.084(7) 0.006(6) 0.001(5) -0.009(5)
N2 0.074(7) 0.049(5) 0.078(8) -0.002(5) 0.012(6) -0.005(5)
C5 0.077(9) 0.054(7) 0.112(12) -0.012(8) 0.008(8) 0.007(6)
C2 0.073(8) 0.060(7) 0.095(10) -0.007(7) -0.007(8) 0.012(6)
C8 0.098(9) 0.071(8) 0.059(8) -0.004(6) 0.004(7) -0.019(7)
C9 0.065(7) 0.067(7) 0.077(9) 0.006(7) 0.005(7) -0.011(6)
C1 0.071(8) 0.046(6) 0.089(9) -0.001(7) 0.011(7) -0.007(5)
C3 0.072(7) 0.055(6) 0.074(8) 0.001(8) -0.012(6) -0.005(6)
C6 0.079(10) 0.080(10) 0.144(17) -0.018(11) 0.028(11) -0.003(8)
C7 0.103(13) 0.100(12) 0.135(17) -0.008(12) 0.038(13) 0.006(11)
C4 0.068(8) 0.054(7) 0.126(13) -0.007(8) 0.016(8) -0.009(6)
Fe2 0.0628(9) 0.0491(8) 0.0682(10) 0.0007(8) -0.0014(8) 0.0000(7)
N5 0.060(5) 0.057(5) 0.068(6) -0.006(6) -0.003(5) 0.005(4)
S6 0.130(5) 0.157(5) 0.100(4) 0.005(4) 0.039(3) -0.024(4)
N7 0.074(7) 0.051(6) 0.075(7) 0.004(5) -0.006(6) -0.002(5)
N4 0.071(6) 0.049(4) 0.066(6) 0.010(5) 0.007(5) 0.000(5)
N8 0.095(9) 0.069(7) 0.076(8) 0.003(6) -0.028(7) -0.004(6)
N6 0.077(7) 0.054(6) 0.079(7) 0.002(5) 0.016(6) 0.002(5)
C20 0.081(10) 0.106(12) 0.092(11) -0.009(10) 0.006(9) -0.011(9)
C21 0.133(19) 0.132(17) 0.120(17) 0.003(14) 0.050(15) 0.025(15)
C12 0.074(7) 0.052(5) 0.059(6) 0.009(7) 0.006(6) 0.000(6)
C13 0.068(7) 0.069(7) 0.075(8) -0.019(6) -0.020(6) 0.013(6)
C10 0.060(7) 0.063(7) 0.093(10) 0.005(7) 0.003(7) 0.001(6)
C23 0.065(8) 0.065(8) 0.094(10) -0.003(7) -0.004(7) -0.002(6)
S3 0.073(3) 0.129(4) 0.126(4) 0.000(3) 0.024(3) -0.003(2)
S4 0.069(2) 0.162(5) 0.116(4) 0.019(4) -0.022(2) -0.009(3)
C22 0.068(8) 0.060(7) 0.101(11) -0.003(7) -0.001(8) 0.006(6)
C15 0.057(6) 0.051(5) 0.069(7) -0.012(7) 0.001(5) 0.000(5)
C17 0.086(9) 0.055(7) 0.070(8) -0.002(6) -0.014(7) -0.011(6)
C18 0.096(10) 0.049(7) 0.072(8) 0.014(6) -0.017(7) -0.008(6)
N9 0.080(8) 0.072(8) 0.084(8) 0.001(6) 0.023(7) 0.000(6)
S5 0.353(17) 0.170(7) 0.105(5) 0.028(5) -0.097(8) -0.046(9)
C11 0.060(7) 0.044(5) 0.091(9) -0.016(6) 0.010(6) -0.005(5)
C16 0.074(8) 0.055(7) 0.077(9) 0.006(6) -0.006(7) -0.003(6)
C27 0.075(8) 0.065(7) 0.067(8) -0.012(6) -0.008(7) 0.017(6)
C25 0.085(10) 0.078(9) 0.081(9) -0.005(7) 0.001(8) 0.002(7)
C24 0.124(18) 0.14(2) 0.123(17) 0.024(15) -0.029(14) -0.018(15)
C19 0.100(10) 0.057(7) 0.065(8) -0.004(6) -0.008(7) -0.006(7)
C26 0.16(2) 0.061(8) 0.110(15) -0.013(9) -0.059(14) -0.015(10)
C14 0.068(8) 0.049(6) 0.109(11) -0.013(7) -0.011(7) 0.004(6)

loop_
_atom_type_symbol
_atom_type_description
_atom_type_scat_dispersion_real
_atom_type_scat_dispersion_imag
_atom_type_scat_source
C C 0.0033 0.0016 'International Tables Vol C Tables 4.2.6.8 and 6.1.1.4'
H H 0.0000 0.0000 'International Tables Vol C Tables 4.2.6.8 and 6.1.1.4'
N N 0.0061 0.0033 'International Tables Vol C Tables 4.2.6.8 and 6.1.1.4'
S S 0.1246 0.1234 'International Tables Vol C Tables 4.2.6.8 and 6.1.1.4'
Fe Fe 0.3463 0.8444 'International Tables Vol C Tables 4.2.6.8 and 6.1.1.4'

loop_
_geom_angle_atom_site_label_1
_geom_angle_atom_site_label_2
_geom_angle_atom_site_label_3
_geom_angle
_geom_angle_site_symmetry_1
_geom_angle_site_symmetry_3
_geom_angle_publ_flag
N3 Fe1 N3 98.4(8) . 2 ?
N3 Fe1 N1 92.0(5) . 2 ?
N3 Fe1 N1 88.0(5) 2 2 ?
N3 Fe1 N1 88.0(5) . . ?
N3 Fe1 N1 92.0(5) 2 . ?
N1 Fe1 N1 180.0(9) 2 . ?
N3 Fe1 N2 166.9(5) . 2 ?
N3 Fe1 N2 93.9(5) 2 2 ?
N1 Fe1 N2 93.0(4) 2 2 ?
N1 Fe1 N2 87.0(4) . 2 ?
N3 Fe1 N2 93.9(5) . . ?
N3 Fe1 N2 166.9(5) 2 . ?
N1 Fe1 N2 87.0(4) 2 . ?
N1 Fe1 N2 93.0(4) . . ?
N2 Fe1 N2 74.3(7) 2 . ?
C8 S1 C7 89.2(9) . . ?
C9 N3 Fe1 147.7(13) . . ?
C5 N1 C1 114.9(10) . . ?
C5 N1 Fe1 122.2(9) . . ?
C1 N1 Fe1 122.9(8) . . ?
C8 N2 C6 111.1(16) . . ?
C8 N2 Fe1 114.4(11) . . ?
C6 N2 Fe1 134.2(14) . . ?
N1 C5 C4 126.0(14) . . ?
N1 C5 H5 117.0 . . ?
C4 C5 H5 117.0 . . ?
C1 C2 C3 118.9(12) . . ?
C1 C2 H2 120.5 . . ?
C3 C2 H2 120.5 . . ?
N2 C8 C8 118.3(10) . 2 ?
N2 C8 S1 119.9(13) . . ?
C8 C8 S1 121.8(6) 2 . ?
N3 C9 S2 178.5(14) . . ?
N1 C1 C2 123.8(12) . . ?
N1 C1 H1 118.1 . . ?
C2 C1 H1 118.1 . . ?
C4 C3 C3 123.7(15) . 2_565 ?
C4 C3 C2 117.1(11) . . ?
C3 C3 C2 119.1(15) 2_565 . ?
N2 C6 C7 113(2) . . ?
N2 C6 H6A 108.9 . . ?
C7 C6 H6A 108.9 . . ?
N2 C6 H6B 108.9 . . ?
C7 C6 H6B 108.9 . . ?
H6A C6 H6B 107.7 . . ?
C6 C7 S1 106.5(14) . . ?
C6 C7 H7A 110.4 . . ?
S1 C7 H7A 110.4 . . ?
C6 C7 H7B 110.5 . . ?
S1 C7 H7B 110.4 . . ?
H7A C7 H7B 108.6 . . ?
C5 C4 C3 119.1(14) . . ?
C5 C4 H4 120.5 . . ?
C3 C4 H4 120.5 . . ?
N9 Fe2 N8 103.4(6) . . ?
N9 Fe2 N6 166.2(5) . . ?
N8 Fe2 N6 90.3(6) . . ?
N9 Fe2 N4 92.9(5) . . ?
N8 Fe2 N4 88.2(5) . . ?
N6 Fe2 N4 89.6(4) . . ?
N9 Fe2 N5 89.5(5) . . ?
N8 Fe2 N5 91.3(5) . . ?
N6 Fe2 N5 88.1(4) . . ?
N4 Fe2 N5 177.6(4) . . ?
N9 Fe2 N7 92.2(6) . . ?
N8 Fe2 N7 164.3(5) . . ?
N6 Fe2 N7 74.3(5) . . ?
N4 Fe2 N7 88.8(4) . . ?
N5 Fe2 N7 91.1(4) . . ?
C18 N5 C17 117.0(10) . . ?
C18 N5 Fe2 122.9(9) . . ?
C17 N5 Fe2 120.0(9) . . ?
C23 N7 C25 112.8(14) . . ?
C23 N7 Fe2 113.8(11) . . ?
C25 N7 Fe2 133.1(11) . . ?
C14 N4 C10 116.7(10) . . ?
C14 N4 Fe2 116.5(9) . . ?
C10 N4 Fe2 126.6(9) . . ?
C26 N8 Fe2 152.1(17) . . ?
C22 N6 C20 112.4(15) . . ?
C22 N6 Fe2 114.6(11) . . ?
C20 N6 Fe2 133.1(12) . . ?
N6 C20 C21 111.8(18) . . ?
N6 C20 H20A 109.3 . . ?
C21 C20 H20A 109.3 . . ?
N6 C20 H20B 109.2 . . ?
C21 C20 H20B 109.2 . . ?
H20A C20 H20B 107.9 . . ?
C20 C21 S3 108.7(17) . . ?
C20 C21 H21A 109.9 . . ?
S3 C21 H21A 109.9 . . ?
C20 C21 H21B 110.0 . . ?
S3 C21 H21B 110.0 . . ?
H21A C21 H21B 108.3 . . ?
C13 C12 C11 116.1(11) . . ?
C13 C12 C15 122.4(12) . 1_545 ?
C11 C12 C15 121.5(11) . 1_545 ?
C12 C13 C14 121.3(12) . . ?
C12 C13 H13 119.3 . . ?
C14 C13 H13 119.3 . . ?
N4 C10 C11 125.1(13) . . ?
N4 C10 H10 117.5 . . ?
C11 C10 H10 117.4 . . ?
N7 C23 C22 118.6(15) . . ?
N7 C23 S4 117.5(13) . . ?
C22 C23 S4 123.9(13) . . ?
C22 S3 C21 88.5(10) . . ?
C23 S4 C24 90.2(10) . . ?
N6 C22 C23 118.8(16) . . ?
N6 C22 S3 118.1(14) . . ?
C23 C22 S3 123.1(13) . . ?
C16 C15 C19 116.1(10) . . ?
C16 C15 C12 122.3(12) . 1_565 ?
C19 C15 C12 121.6(11) . 1_565 ?
N5 C17 C16 123.8(13) . . ?
N5 C17 H17 118.1 . . ?
C16 C17 H17 118.1 . . ?
N5 C18 C19 123.7(13) . . ?
N5 C18 H18 118.2 . . ?
C19 C18 H18 118.2 . . ?
C27 N9 Fe2 161.3(12) . . ?
C10 C11 C12 118.3(12) . . ?
C10 C11 H11 120.9 . . ?
C12 C11 H11 120.8 . . ?
C15 C16 C17 119.3(13) . . ?
C15 C16 H16 120.4 . . ?
C17 C16 H16 120.3 . . ?
N9 C27 S6 177.1(15) . . ?
C24 C25 N7 109.3(17) . . ?
C24 C25 H25A 109.8 . . ?
N7 C25 H25A 109.8 . . ?
C24 C25 H25B 109.8 . . ?
N7 C25 H25B 109.8 . . ?
H25A C25 H25B 108.3 . . ?
C25 C24 S4 108.9(16) . . ?
C25 C24 H24A 109.9 . . ?
S4 C24 H24A 109.9 . . ?
C25 C24 H24B 109.9 . . ?
S4 C24 H24B 109.9 . . ?
H24A C24 H24B 108.3 . . ?
C18 C19 C15 120.1(13) . . ?
C18 C19 H19 120.0 . . ?
C15 C19 H19 120.0 . . ?
N8 C26 S5 178(2) . . ?
N4 C14 C13 122.4(13) . . ?
N4 C14 H14 118.8 . . ?
C13 C14 H14 118.8 . . ?

loop_
_geom_bond_atom_site_label_1
_geom_bond_atom_site_label_2
_geom_bond_distance
_geom_bond_site_symmetry_2
_geom_bond_publ_flag
Fe1 N3 2.069(12) . ?
Fe1 N3 2.069(12) 2 ?
Fe1 N1 2.220(9) 2 ?
Fe1 N1 2.220(9) . ?
Fe1 N2 2.229(12) 2 ?
Fe1 N2 2.229(12) . ?
S2 C9 1.636(16) . ?
S1 C8 1.742(15) . ?
S1 C7 1.78(3) . ?
N3 C9 1.141(18) . ?
N1 C5 1.354(19) . ?
N1 C1 1.337(17) . ?
N2 C8 1.234(19) . ?
N2 C6 1.43(2) . ?
C5 C4 1.36(2) . ?
C5 H5 0.9300 . ?
C2 C1 1.389(18) . ?
C2 C3 1.42(2) . ?
C2 H2 0.9300 . ?
C8 C8 1.52(4) 2 ?
C1 H1 0.9300 . ?
C3 C4 1.37(2) . ?
C3 C3 1.46(2) 2_565 ?
C6 C7 1.49(3) . ?
C6 H6A 0.9700 . ?
C6 H6B 0.9700 . ?
C7 H7A 0.9700 . ?
C7 H7B 0.9700 . ?
C4 H4 0.9300 . ?
Fe2 N9 2.054(14) . ?
Fe2 N8 2.081(13) . ?
Fe2 N6 2.194(12) . ?
Fe2 N4 2.255(10) . ?
Fe2 N5 2.247(10) . ?
Fe2 N7 2.220(12) . ?
N5 C18 1.327(19) . ?
N5 C17 1.316(19) . ?
S6 C27 1.631(18) . ?
N7 C23 1.27(2) . ?
N7 C25 1.46(2) . ?
N4 C14 1.320(17) . ?
N4 C10 1.333(18) . ?
N8 C26 1.15(2) . ?
N6 C22 1.28(2) . ?
N6 C20 1.42(2) . ?
C20 C21 1.48(3) . ?
C20 H20A 0.9700 . ?
C20 H20B 0.9700 . ?
C21 S3 1.78(3) . ?
C21 H21A 0.9700 . ?
C21 H21B 0.9700 . ?
C12 C13 1.386(19) . ?
C12 C11 1.393(19) . ?
C12 C15 1.484(15) 1_545 ?
C13 C14 1.358(19) . ?
C13 H13 0.9300 . ?
C10 C11 1.357(17) . ?
C10 H10 0.9300 . ?
C23 C22 1.44(2) . ?
C23 S4 1.751(16) . ?
S3 C22 1.753(17) . ?
S4 C24 1.74(3) . ?
C15 C16 1.37(2) . ?
C15 C19 1.41(2) . ?
C15 C12 1.484(15) 1_565 ?
C17 C16 1.378(19) . ?
C17 H17 0.9300 . ?
C18 C19 1.336(19) . ?
C18 H18 0.9300 . ?
N9 C27 1.12(2) . ?
S5 C26 1.62(2) . ?
C11 H11 0.9300 . ?
C16 H16 0.9300 . ?
C25 C24 1.52(3) . ?
C25 H25A 0.9700 . ?
C25 H25B 0.9700 . ?
C24 H24A 0.9700 . ?
C24 H24B 0.9700 . ?
C19 H19 0.9300 . ?
C14 H14 0.9300 . ?
